data_1550555
loop_
_publ_author_name
'Obata, Atsushi'
'Sasagawa, Akane'
'Yamazaki, Ken'
'Ano, Yusuke'
'Chatani, Naoto'

_publ_section_title
;
 Nickel-Catalyzed Oxidative C-H/N-H Annulation of N-Heteroaromatic
 Compounds with Alkynes
;
_journal_name_full 'Chemical Science'
_journal_paper_doi 10.1039/C8SC05063E
_journal_year 2019
_chemical_formula_moiety 'C22 H16 N2, 0.5(H2 O)'
_chemical_formula_sum 'C22 H17 N2 O0.5'
_chemical_formula_weight 317.39
_chemical_name_systematic 4j
_space_group_crystal_system monoclinic
_space_group_IT_number 15
_space_group_name_Hall '-C 2yc'
_space_group_name_H-M_alt 'C 1 2/c 1'
_symmetry_space_group_name_Hall '-C 2yc'
_symmetry_space_group_name_H-M 'C 1 2/c 1'
_atom_sites_solution_hydrogens geom
_atom_sites_solution_primary direct
_atom_sites_solution_secondary difmap
_audit_update_record
;
2018-09-18 deposited with the CCDC.
2019-02-04 downloaded from the CCDC.
;
_cell_angle_alpha 90.0000
_cell_angle_beta 107.390(4)
_cell_angle_gamma 90.0000
_cell_formula_units_Z 8
_cell_length_a 19.1394(8)
_cell_length_b 8.9002(3)
_cell_length_c 19.2392(8)
_cell_measurement_reflns_used 8522
_cell_measurement_temperature 123
_cell_measurement_theta_max 30.61
_cell_measurement_theta_min 2.24
_cell_volume 3127.5(2)
_computing_cell_refinement 'CrysAlisPro 1.171.39.31d (Rigaku OD, 2017)'
_computing_data_collection 'CrysAlisPro 1.171.39.31d (Rigaku OD, 2017)'
_computing_data_reduction 'CrysAlisPro 1.171.39.31d (Rigaku OD, 2017)'
_computing_molecular_graphics 'CrystalStructure 4.2.5'
_computing_publication_material 'CrystalStructure 4.2.5 (Rigaku, 2017)'
_computing_structure_refinement 'SHELXL97 (Sheldrick, 2008)'
_computing_structure_solution 'Superflip (Palatinus, et al., 2007)'
_diffrn_ambient_temperature 123
_diffrn_detector_area_resol_mean 5.811
_diffrn_measured_fraction_theta_full 0.816
_diffrn_measured_fraction_theta_max 0.816
_diffrn_measurement_device_type 'Rigaku XtaLAB P200'
_diffrn_measurement_method \w
_diffrn_radiation_type 'Mo K\a'
_diffrn_radiation_wavelength 0.71075
_diffrn_reflns_av_R_equivalents 0.0256
_diffrn_reflns_Laue_measured_fraction_full 0.000
_diffrn_reflns_Laue_measured_fraction_max 0.000
_diffrn_reflns_limit_h_max 23
_diffrn_reflns_limit_h_min -25
_diffrn_reflns_limit_k_max 12
_diffrn_reflns_limit_k_min -9
_diffrn_reflns_limit_l_max 25
_diffrn_reflns_limit_l_min -23
_diffrn_reflns_number 15421
_diffrn_reflns_point_group_measured_fraction_full 0.000
_diffrn_reflns_point_group_measured_fraction_max 0.000
_diffrn_reflns_theta_full 30.630
_diffrn_reflns_theta_max 30.630
_diffrn_reflns_theta_min 2.219
_diffrn_standards_number 0
_exptl_absorpt_coefficient_mu 0.082
_exptl_absorpt_correction_T_max 0.984
_exptl_absorpt_correction_T_min 0.467
_exptl_absorpt_correction_type multi-scan
_exptl_absorpt_process_details
;
CrysAlisPro 1.171.39.31d (Rigaku Oxford Diffraction, 2017)
Empirical absorption correction using spherical harmonics,
 implemented in SCALE3 ABSPACK scaling algorithm.
;
_exptl_crystal_colour paleyellow
_exptl_crystal_density_diffrn 1.348
_exptl_crystal_density_method 'not measured'
_exptl_crystal_description prism
_exptl_crystal_F_000 1336.00
_exptl_crystal_size_max 0.400
_exptl_crystal_size_mid 0.300
_exptl_crystal_size_min 0.200
_refine_diff_density_max 1.69
_refine_diff_density_min -0.46
_refine_ls_extinction_method none
_refine_ls_goodness_of_fit_ref 1.091
_refine_ls_hydrogen_treatment mixed
_refine_ls_number_parameters 231
_refine_ls_number_reflns 3947
_refine_ls_number_restraints 0
_refine_ls_R_factor_all 0.0602
_refine_ls_R_factor_gt 0.0531
_refine_ls_shift/su_max 0.012
_refine_ls_structure_factor_coef Fsqd
_refine_ls_weighting_details 'w = 1/[\s^2^(Fo^2^)+(0.0838P)^2^+3.7009P] where P=(Fo^2^+2Fc^2^)/3'
_refine_ls_weighting_scheme calc
_refine_ls_wR_factor_gt 0.1453
_refine_ls_wR_factor_ref 0.1548
_reflns_number_gt 3530
_reflns_number_total 3947
_reflns_threshold_expression F^2^>2.0\s(F^2^)
_cod_data_source_file c8sc05063e2.cif
_cod_data_source_block xcalibur
_cod_depositor_comments
;

2019-05-28
Z value and formula fixed to values more according to usual
chemical conventions.                 miguel
;
_cod_original_formula_sum 'C44 H34 N4 O'
_cod_original_formula_weight 634.78
_cod_original_formula_moiety 'C44 H34 N4 O'
_cod_original_formula_units_Z 4
_cod_database_code 1550555

loop_
_symmetry_equiv_pos_as_xyz
'x, y, z'
'-x, y, -z+1/2'
'x+1/2, y+1/2, z'
'-x+1/2, y+1/2, -z+1/2'
'-x, -y, -z'
'x, -y, z-1/2'
'-x+1/2, -y+1/2, -z'
'x+1/2, -y+1/2, z-1/2'

loop_
_atom_site_label
_atom_site_type_symbol
_atom_site_fract_x
_atom_site_fract_y
_atom_site_fract_z
_atom_site_U_iso_or_equiv
_atom_site_adp_type
_atom_site_occupancy
_atom_site_symmetry_multiplicity
_atom_site_calc_flag
_atom_site_refinement_flags
O1 O 0.0000 0.3950(2) 0.2500 0.0398(4) Uiso 1 2 d S
N1 N 0.07421(6) 0.13556(13) 0.48935(6) 0.0151(2) Uani 1 1 d .
N2 N 0.01874(7) 0.17804(14) 0.36946(6) 0.0186(3) Uani 1 1 d .
C1 C 0.11162(7) 0.04815(15) 0.45135(7) 0.0157(3) Uani 1 1 d .
C2 C 0.16811(8) -0.05676(16) 0.47281(8) 0.0182(3) Uani 1 1 d .
H2 H 0.1907 -0.0801 0.5227 0.022 Uiso 1 1 calc R
C3 C 0.18971(8) -0.12519(16) 0.41800(8) 0.0202(3) Uani 1 1 d .
H3 H 0.2276 -0.1982 0.4306 0.024 Uiso 1 1 calc R
C4 C 0.15730(8) -0.08991(17) 0.34442(8) 0.0221(3) Uani 1 1 d .
H4 H 0.1749 -0.1367 0.3086 0.027 Uiso 1 1 calc R
C5 C 0.10020(8) 0.01156(17) 0.32291(8) 0.0215(3) Uani 1 1 d .
H5 H 0.0779 0.0344 0.2729 0.026 Uiso 1 1 calc R
C6 C 0.07637(7) 0.07931(16) 0.37738(7) 0.0175(3) Uani 1 1 d .
C7 C 0.01865(7) 0.20727(15) 0.43688(7) 0.0160(3) Uani 1 1 d .
C8 C -0.03224(7) 0.29822(15) 0.45960(7) 0.0159(3) Uani 1 1 d .
C9 C -0.08975(8) 0.37093(16) 0.40766(8) 0.0190(3) Uani 1 1 d .
H9 H -0.0952 0.3598 0.3572 0.023 Uiso 1 1 calc R
C10 C -0.13823(8) 0.45829(16) 0.43016(8) 0.0215(3) Uani 1 1 d .
H10 H -0.1771 0.5080 0.3952 0.026 Uiso 1 1 calc R
C11 C -0.13018(8) 0.47384(17) 0.50454(8) 0.0216(3) Uani 1 1 d .
H11 H -0.1637 0.5346 0.5197 0.026 Uiso 1 1 calc R
C12 C -0.07435(8) 0.40225(16) 0.55601(8) 0.0196(3) Uani 1 1 d .
H12 H -0.0700 0.4136 0.6062 0.024 Uiso 1 1 calc R
C13 C -0.02347(7) 0.31202(15) 0.53472(7) 0.0161(3) Uani 1 1 d .
C14 C 0.03818(7) 0.24050(15) 0.58733(7) 0.0161(3) Uani 1 1 d .
C15 C 0.08677(7) 0.15769(15) 0.56443(7) 0.0154(3) Uani 1 1 d .
C16 C 0.15800(8) 0.10049(15) 0.61252(7) 0.0166(3) Uani 1 1 d .
C17 C 0.16170(8) -0.01996(16) 0.65949(7) 0.0206(3) Uani 1 1 d .
H17 H 0.1180 -0.0672 0.6619 0.025 Uiso 1 1 calc R
C18 C 0.22935(9) -0.07157(19) 0.70297(8) 0.0271(3) Uani 1 1 d .
H18 H 0.2317 -0.1541 0.7349 0.033 Uiso 1 1 calc R
C19 C 0.29336(9) -0.00273(19) 0.69972(9) 0.0288(4) Uani 1 1 d .
H19 H 0.3394 -0.0383 0.7293 0.035 Uiso 1 1 calc R
C20 C 0.29008(8) 0.11802(18) 0.65326(9) 0.0250(3) Uani 1 1 d .
H20 H 0.3339 0.1656 0.6513 0.030 Uiso 1 1 calc R
C21 C 0.22286(8) 0.16927(16) 0.60971(8) 0.0204(3) Uani 1 1 d .
H21 H 0.2208 0.2516 0.5777 0.024 Uiso 1 1 calc R
C22 C 0.04899(8) 0.26718(18) 0.66711(7) 0.0214(3) Uani 1 1 d .
H221 H 0.0092(12) 0.216(3) 0.6834(12) 0.038(6) Uiso 1 1 d .
H222 H 0.0985(12) 0.229(3) 0.6984(12) 0.036(5) Uiso 1 1 d .
H223 H 0.0455(11) 0.376(2) 0.6782(11) 0.029(5) Uiso 1 1 d .

loop_
_atom_site_aniso_label
_atom_site_aniso_U_11
_atom_site_aniso_U_22
_atom_site_aniso_U_33
_atom_site_aniso_U_23
_atom_site_aniso_U_13
_atom_site_aniso_U_12
N1 0.0142(5) 0.0167(5) 0.0139(5) 0.0006(4) 0.0036(4) 0.0020(4)
N2 0.0168(6) 0.0228(6) 0.0158(5) 0.0004(4) 0.0041(4) 0.0026(4)
C1 0.0149(6) 0.0171(6) 0.0157(6) -0.0013(5) 0.0055(5) -0.0006(5)
C2 0.0166(6) 0.0190(6) 0.0185(6) 0.0001(5) 0.0047(5) 0.0014(5)
C3 0.0171(7) 0.0200(6) 0.0239(7) -0.0027(5) 0.0066(5) 0.0014(5)
C4 0.0208(7) 0.0259(7) 0.0212(7) -0.0065(5) 0.0088(5) -0.0004(5)
C5 0.0213(7) 0.0272(7) 0.0162(6) -0.0026(5) 0.0057(5) -0.0001(5)
C6 0.0152(6) 0.0199(6) 0.0171(6) -0.0010(5) 0.0043(5) -0.0010(5)
C7 0.0145(6) 0.0171(6) 0.0155(6) 0.0016(5) 0.0031(5) 0.0004(5)
C8 0.0140(6) 0.0157(6) 0.0179(6) 0.0007(5) 0.0045(5) -0.0003(4)
C9 0.0170(7) 0.0188(6) 0.0200(6) 0.0013(5) 0.0034(5) -0.0001(5)
C10 0.0153(7) 0.0193(7) 0.0278(7) 0.0024(5) 0.0034(5) 0.0015(5)
C11 0.0161(7) 0.0203(7) 0.0299(8) -0.0021(5) 0.0092(6) 0.0008(5)
C12 0.0177(7) 0.0200(6) 0.0232(7) -0.0024(5) 0.0093(5) -0.0014(5)
C13 0.0148(6) 0.0153(6) 0.0184(6) -0.0004(5) 0.0053(5) -0.0021(5)
C14 0.0160(6) 0.0171(6) 0.0153(6) 0.0003(5) 0.0048(5) -0.0013(5)
C15 0.0167(6) 0.0157(6) 0.0135(6) 0.0007(4) 0.0042(5) -0.0007(4)
C16 0.0177(7) 0.0175(6) 0.0136(6) -0.0016(5) 0.0029(5) 0.0019(5)
C17 0.0247(7) 0.0203(7) 0.0170(6) 0.0010(5) 0.0063(5) 0.0026(5)
C18 0.0332(9) 0.0269(8) 0.0194(7) 0.0060(6) 0.0049(6) 0.0095(6)
C19 0.0246(8) 0.0328(8) 0.0230(7) -0.0022(6) -0.0021(6) 0.0100(6)
C20 0.0177(7) 0.0260(7) 0.0285(8) -0.0069(6) 0.0027(6) 0.0009(5)
C21 0.0200(7) 0.0182(6) 0.0223(7) -0.0006(5) 0.0052(5) 0.0008(5)
C22 0.0239(7) 0.0250(7) 0.0157(6) -0.0011(5) 0.0066(5) 0.0024(5)

loop_
_atom_type_symbol
_atom_type_description
_atom_type_scat_dispersion_real
_atom_type_scat_dispersion_imag
_atom_type_scat_source
C C 0.0033 0.0016
;
International Tables for Crystallography
(Vol. C, Tables 4.2.6.8 and 6.1.1.4)
;
N N 0.0061 0.0033
;
International Tables for Crystallography
(Vol. C, Tables 4.2.6.8 and 6.1.1.4)
;
O O 0.0106 0.0060
;
International Tables for Crystallography
(Vol. C, Tables 4.2.6.8 and 6.1.1.4)
;
H H 0.0000 0.0000
;
International Tables for Crystallography
(Vol. C, Table 6.1.1.4)
;

loop_
_geom_angle_atom_site_label_1
_geom_angle_atom_site_label_2
_geom_angle_atom_site_label_3
_geom_angle
C7 N1 C1 106.04(11)
C7 N1 C15 122.90(11)
C1 N1 C15 131.04(11)
C7 N2 C6 104.57(11)
C2 C1 N1 133.54(12)
C2 C1 C6 121.73(13)
N1 C1 C6 104.64(11)
C3 C2 C1 116.80(13)
C3 C2 H2 121.6
C1 C2 H2 121.6
C2 C3 C4 121.91(13)
C2 C3 H3 119.0
C4 C3 H3 119.0
C5 C4 C3 121.36(13)
C5 C4 H4 119.3
C3 C4 H4 119.3
C4 C5 C6 117.59(13)
C4 C5 H5 121.2
C6 C5 H5 121.2
N2 C6 C5 128.28(13)
N2 C6 C1 111.22(12)
C5 C6 C1 120.49(13)
N2 C7 N1 113.48(12)
N2 C7 C8 127.64(12)
N1 C7 C8 118.85(12)
C9 C8 C13 121.15(12)
C9 C8 C7 120.23(12)
C13 C8 C7 118.62(12)
C10 C9 C8 119.70(13)
C10 C9 H9 120.1
C8 C9 H9 120.1
C9 C10 C11 119.93(13)
C9 C10 H10 120.0
C11 C10 H10 120.0
C12 C11 C10 120.95(13)
C12 C11 H11 119.5
C10 C11 H11 119.5
C11 C12 C13 120.53(13)
C11 C12 H12 119.7
C13 C12 H12 119.7
C8 C13 C12 117.73(12)
C8 C13 C14 119.96(12)
C12 C13 C14 122.25(13)
C15 C14 C13 120.27(12)
C15 C14 C22 121.15(12)
C13 C14 C22 118.50(12)
C14 C15 N1 119.06(12)
C14 C15 C16 124.88(12)
N1 C15 C16 115.72(11)
C17 C16 C21 119.28(13)
C17 C16 C15 121.77(13)
C21 C16 C15 118.95(12)
C16 C17 C18 120.15(14)
C16 C17 H17 119.9
C18 C17 H17 119.9
C19 C18 C17 120.15(15)
C19 C18 H18 119.9
C17 C18 H18 119.9
C20 C19 C18 120.03(14)
C20 C19 H19 120.0
C18 C19 H19 120.0
C21 C20 C19 119.97(15)
C21 C20 H20 120.0
C19 C20 H20 120.0
C20 C21 C16 120.43(14)
C20 C21 H21 119.8
C16 C21 H21 119.8
C14 C22 H221 111.0(12)
C14 C22 H222 111.7(12)
H221 C22 H222 108.6(17)
C14 C22 H223 112.0(11)
H221 C22 H223 105.3(18)
H222 C22 H223 108.0(17)

loop_
_geom_bond_atom_site_label_1
_geom_bond_atom_site_label_2
_geom_bond_distance
N1 C7 1.3841(16)
N1 C1 1.4019(17)
N1 C15 1.4056(16)
N2 C7 1.3234(18)
N2 C6 1.3827(18)
C1 C2 1.3944(19)
C1 C6 1.4083(19)
C2 C3 1.384(2)
C2 H2 0.9500
C3 C4 1.401(2)
C3 H3 0.9500
C4 C5 1.382(2)
C4 H4 0.9500
C5 C6 1.3983(19)
C5 H5 0.9500
C7 C8 1.4316(19)
C8 C9 1.4042(18)
C8 C13 1.4096(18)
C9 C10 1.376(2)
C9 H9 0.9500
C10 C11 1.400(2)
C10 H10 0.9500
C11 C12 1.377(2)
C11 H11 0.9500
C12 C13 1.4140(19)
C12 H12 0.9500
C13 C14 1.4519(19)
C14 C15 1.3591(19)
C14 C22 1.5050(18)
C15 C16 1.4899(18)
C16 C17 1.3902(19)
C16 C21 1.399(2)
C17 C18 1.393(2)
C17 H17 0.9500
C18 C19 1.388(3)
C18 H18 0.9500
C19 C20 1.387(2)
C19 H19 0.9500
C20 C21 1.386(2)
C20 H20 0.9500
C21 H21 0.9500
C22 H221 1.01(2)
C22 H222 1.02(2)
C22 H223 1.00(2)

loop_
_geom_torsion_atom_site_label_1
_geom_torsion_atom_site_label_2
_geom_torsion_atom_site_label_3
_geom_torsion_atom_site_label_4
_geom_torsion
C7 N1 C1 C2 -174.18(15)
C15 N1 C1 C2 7.5(2)
C7 N1 C1 C6 2.12(14)
C15 N1 C1 C6 -176.18(13)
N1 C1 C2 C3 177.98(14)
C6 C1 C2 C3 2.2(2)
C1 C2 C3 C4 0.8(2)
C2 C3 C4 C5 -2.3(2)
C3 C4 C5 C6 0.7(2)
C7 N2 C6 C5 179.27(14)
C7 N2 C6 C1 0.18(16)
C4 C5 C6 N2 -176.78(14)
C4 C5 C6 C1 2.2(2)
C2 C1 C6 N2 175.37(13)
N1 C1 C6 N2 -1.48(15)
C2 C1 C6 C5 -3.8(2)
N1 C1 C6 C5 179.35(13)
C6 N2 C7 N1 1.28(16)
C6 N2 C7 C8 -176.87(13)
C1 N1 C7 N2 -2.23(16)
C15 N1 C7 N2 176.24(12)
C1 N1 C7 C8 176.10(12)
C15 N1 C7 C8 -5.43(19)
N2 C7 C8 C9 -1.1(2)
N1 C7 C8 C9 -179.20(12)
N2 C7 C8 C13 178.47(13)
N1 C7 C8 C13 0.41(19)
C13 C8 C9 C10 0.5(2)
C7 C8 C9 C10 -179.87(13)
C8 C9 C10 C11 -0.2(2)
C9 C10 C11 C12 -0.3(2)
C10 C11 C12 C13 0.5(2)
C9 C8 C13 C12 -0.3(2)
C7 C8 C13 C12 -179.94(12)
C9 C8 C13 C14 -177.54(12)
C7 C8 C13 C14 2.85(19)
C11 C12 C13 C8 -0.2(2)
C11 C12 C13 C14 176.99(13)
C8 C13 C14 C15 -1.3(2)
C12 C13 C14 C15 -178.39(13)
C8 C13 C14 C22 175.46(12)
C12 C13 C14 C22 -1.6(2)
C13 C14 C15 N1 -3.48(19)
C22 C14 C15 N1 179.84(12)
C13 C14 C15 C16 169.48(12)
C22 C14 C15 C16 -7.2(2)
C7 N1 C15 C14 7.03(19)
C1 N1 C15 C14 -174.92(13)
C7 N1 C15 C16 -166.56(12)
C1 N1 C15 C16 11.5(2)
C14 C15 C16 C17 74.47(19)
N1 C15 C16 C17 -112.36(15)
C14 C15 C16 C21 -106.11(16)
N1 C15 C16 C21 67.06(17)
C21 C16 C17 C18 -0.2(2)
C15 C16 C17 C18 179.18(13)
C16 C17 C18 C19 0.2(2)
C17 C18 C19 C20 0.2(2)
C18 C19 C20 C21 -0.4(2)
C19 C20 C21 C16 0.4(2)
C17 C16 C21 C20 0.0(2)
C15 C16 C21 C20 -179.45(13)
